data_7105363
loop_
_publ_author_name
'Michon, Christophe'
'Sharma, Ankit'
'Bernardinelli, G\'erard'
'Francotte, Eric'
'Lacour, J\'er\^ome'

_publ_section_title
;
 Stereoselective synthesis of configurationally stable functionalized
 ethano-bridged Tr\"oger bases.
;
_journal_issue 13
_journal_name_full 'Chemical communications (Cambridge, England)'
_journal_page_first 2206
_journal_page_last 2208
_journal_paper_doi 10.1039/b925065d
_journal_volume 46
_journal_year 2010
_chemical_formula_moiety 'C25 H24 N2 O'
_chemical_formula_sum 'C25 H24 N2 O'
_chemical_formula_weight 368.5
_space_group_IT_number 114
_symmetry_cell_setting tetragonal
_symmetry_space_group_name_Hall 'P -4 2n'
_symmetry_space_group_name_H-M 'P -4 21 c'
_audit_conform_dict_name cif_core.dic
_audit_conform_dict_version 2.0.1
_audit_creation_date 2007-11-20
_audit_creation_method from_xtal_archive_file_using_CIFIO
_audit_update_record 2010-02-11
_cell_angle_alpha 90.00000
_cell_angle_beta 90.00000
_cell_angle_gamma 90.00000
_cell_formula_units_Z 8
_cell_length_a 23.9934(10)
_cell_length_b 23.9934(10)
_cell_length_c 6.8262(3)
_cell_measurement_reflns_used 8000
_cell_measurement_temperature 150
_cell_measurement_theta_max 25.8
_cell_measurement_theta_min 3.7
_cell_volume 3929.7(3)
_computing_cell_refinement 'CELL (Stoe & Cie, 1999)'
_computing_data_collection 'EXPOSE (Stoe & Cie, 1999)'
_computing_data_reduction 'XRED (Stoe & Cie, 1999)'
_computing_molecular_graphics xtal_gx3
_computing_publication_material xtal_CIFIO
_computing_structure_refinement xtal_CRYLSQ
_computing_structure_solution SIR97
_diffrn_ambient_temperature 150
_diffrn_detector_area_resol_mean 6
_diffrn_measured_fraction_theta_full 1.0
_diffrn_measured_fraction_theta_max 1.0
_diffrn_measurement_device_type 'Stoe Ipds'
_diffrn_measurement_method \f
_diffrn_radiation_type MoK\a
_diffrn_radiation_wavelength .71073
_diffrn_reflns_av_R_equivalents .087
_diffrn_reflns_limit_h_max 29
_diffrn_reflns_limit_h_min -21
_diffrn_reflns_limit_k_max 29
_diffrn_reflns_limit_k_min -29
_diffrn_reflns_limit_l_max 8
_diffrn_reflns_limit_l_min -8
_diffrn_reflns_number 22803
_diffrn_reflns_theta_full 25.8
_diffrn_reflns_theta_max 25.8
_diffrn_standards_decay_% 0
_exptl_absorpt_coefficient_mu .076
_exptl_absorpt_correction_type none
_exptl_crystal_colour yellow
_exptl_crystal_density_diffrn 1.246
_exptl_crystal_density_meas ?
_exptl_crystal_description prism
_exptl_crystal_F_000 1568
_exptl_crystal_size_max .28
_exptl_crystal_size_mid .25
_exptl_crystal_size_min .18
_refine_diff_density_max .252
_refine_diff_density_min -.553
_refine_ls_abs_structure_details
;
The crystal structure is non-centrosymmetric, achiral, non-polar
but could show optical activity (see H.D. Flack, Helv. Chim. Acta 2003,
86, 905-921). Consequently, and in order to keep an acceptable value
of the data to parameter ratio, the Friedel opposites were not merged
and the Flack parameter was refined.
As expected for compounds containing only C, N and O atoms (here
Friedif=4 for MoKa), the associated uncertainty is very large and
do not allows to obtain any accurate result from this parameter.
;
_refine_ls_abs_structure_Flack .37(277)
_refine_ls_extinction_method none
_refine_ls_goodness_of_fit_ref 1.05(2)
_refine_ls_hydrogen_treatment noref
_refine_ls_number_parameters 253
_refine_ls_number_reflns 2304
_refine_ls_number_restraints 0
_refine_ls_R_factor_gt .034
_refine_ls_shift/su_max .0008
_refine_ls_structure_factor_coef F
_refine_ls_weighting_details \w=1/[\s^2^(Fo)+0.0002(Fo^2^)]
_refine_ls_weighting_scheme calc
_refine_ls_wR_factor_ref .023
_reflns_Friedel_coverage .878
_reflns_number_gt 2304
_reflns_number_total 3854
_reflns_threshold_expression 'refl observed if Fo > 1.99 \s(Fo)'
_cod_data_source_file b925065d.txt
_cod_data_source_block CHON
_cod_depositor_comments
;
The following automatic conversions were performed:

'_exptl_crystal_density_meas' value 'not_measured' was changed to '?'
- the value is perceived as not measured.

Automatic conversion script
Id: cif_fix_values 3008 2015-01-20 13:52:24Z robertas 
;
_cod_database_code 7105363

loop_
_symmetry_equiv_pos_as_xyz
+x,+y,+z
1/2+x,1/2-y,1/2-z
-x,-y,+z
1/2-x,1/2+y,1/2-z
1/2-y,1/2-x,1/2+z
-y,+x,-z
+y,-x,-z
1/2+y,1/2+x,1/2+z

loop_
_atom_site_label
_atom_site_fract_x
_atom_site_fract_y
_atom_site_fract_z
_atom_site_U_iso_or_equiv
_atom_site_occupancy
_atom_site_adp_type
O1 .77278(11) .34585(11) -.1033(4) .0492(17) 1.00000 Uani
N1 .76929(11) .49835(13) .1887(4) .0368(17) 1.00000 Uani
N2 .72752(11) .39688(11) .3306(4) .0302(16) 1.00000 Uani
C1 .71407(15) .51998(14) .2387(6) .037(3) 1.00000 Uani
C2 .68295(14) .48918(14) .4016(6) .0310(19) 1.00000 Uani
C3 .64580(13) .51906(12) .5177(7) .0342(19) 1.00000 Uani
C4 .61753(13) .49571(15) .6764(5) .034(2) 1.00000 Uani
C5 .62825(14) .44022(15) .7196(5) .033(2) 1.00000 Uani
C6 .66483(15) .40908(15) .6053(5) .031(2) 1.00000 Uani
C7 .69179(14) .43262(14) .4451(4) .027(2) 1.00000 Uani
C8 .57749(16) .52976(17) .7967(7) .048(3) 1.00000 Uani
C9 .78401(13) .39004(14) .4119(5) .0321(19) 1.00000 Uani
C10 .81467(13) .44386(13) .4579(5) .030(3) 1.00000 Uani
C11 .85207(15) .44391(15) .6156(6) .035(3) 1.00000 Uani
C12 .88002(14) .49174(16) .6760(6) .039(3) 1.00000 Uani
C13 .86995(16) .54112(16) .5749(6) .042(3) 1.00000 Uani
C14 .83404(16) .54162(15) .4163(6) .041(3) 1.00000 Uani
C15 .80614(14) .49367(15) .3541(5) .035(3) 1.00000 Uani
C16 .91895(16) .49003(17) .8490(7) .056(3) 1.00000 Uani
C17 .76788(15) .45089(15) .0544(5) .041(3) 1.00000 Uani
C18 .72605(15) .40613(14) .1197(5) .035(3) 1.00000 Uani
C19 .73339(14) .35119(14) .0106(7) .038(2) 1.00000 Uani
C20 .69257(15) .30511(15) .0380(5) .035(3) 1.00000 Uani
C21 .70085(17) .25520(17) -.0638(5) .045(3) 1.00000 Uani
C22 .66379(19) .21150(15) -.0467(6) .051(3) 1.00000 Uani
C23 .61650(18) .21694(16) .0690(5) .044(3) 1.00000 Uani
C24 .60805(15) .26560(16) .1731(6) .041(3) 1.00000 Uani
C25 .64576(16) .30961(16) .1578(6) .040(3) 1.00000 Uani
H011 .69101 .51833 .12027 .05000 1.00000 Uiso
H012 .71871 .55879 .27919 .05000 1.00000 Uiso
H3 .63904 .55838 .48525 .05000 1.00000 Uiso
H5 .61053 .42297 .83364 .05000 1.00000 Uiso
H6 .67094 .36957 .63596 .05000 1.00000 Uiso
H81 .55753 .55562 .71107 .05000 1.00000 Uiso
H82 .59827 .55079 .89519 .05000 1.00000 Uiso
H83 .55129 .50532 .86013 .05000 1.00000 Uiso
H91 .80619 .36898 .31618 .05000 1.00000 Uiso
H92 .78080 .36837 .53296 .05000 1.00000 Uiso
H11 .85883 .40903 .68677 .05000 1.00000 Uiso
H13 .88743 .57585 .61757 .05000 1.00000 Uiso
H14 .82906 .57622 .34302 .05000 1.00000 Uiso
H161 .93803 .45397 .85277 .05000 1.00000 Uiso
H162 .89733 .49486 .96884 .05000 1.00000 Uiso
H163 .94572 .51970 .83790 .05000 1.00000 Uiso
H171 .80528 .43469 .04847 .05000 1.00000 Uiso
H172 .75748 .46487 -.07596 .05000 1.00000 Uiso
H18 .68888 .42055 .08478 .05000 1.00000 Uiso
H21 .73409 .25133 -.14700 .05000 1.00000 Uiso
H22 .67091 .17647 -.11582 .05000 1.00000 Uiso
H23 .58946 .18625 .07666 .05000 1.00000 Uiso
H24 .57508 .26952 .25764 .05000 1.00000 Uiso
H25 .63970 .34396 .23295 .05000 1.00000 Uiso

loop_
_atom_site_aniso_label
_atom_site_aniso_U_11
_atom_site_aniso_U_22
_atom_site_aniso_U_33
_atom_site_aniso_U_12
_atom_site_aniso_U_13
_atom_site_aniso_U_23
O1 .0472(16) .0635(18) .0370(15) .0106(15) .0101(15) -.0008(14)
N1 .0387(18) .0381(17) .0337(15) .0004(16) .0047(15) .0041(17)
N2 .0274(17) .0365(17) .0267(15) .0033(14) .0007(14) -.0025(13)
C1 .035(3) .039(3) .037(3) .0077(18) .0022(18) .0083(18)
C2 .0246(18) .036(3) .0324(17) -.0002(17) .0010(17) .0002(17)
C3 .0265(17) .0353(19) .041(2) .0027(15) -.004(3) -.005(3)
C4 .0287(19) .039(3) .0329(18) -.0024(18) .0018(18) -.0048(18)
C5 .028(2) .041(3) .030(2) -.0049(18) .0035(17) -.0044(17)
C6 .034(3) .034(3) .0250(19) -.0046(16) .0010(17) -.0022(17)
C7 .0255(19) .032(2) .022(2) .0023(16) -.0004(14) -.0020(15)
C8 .047(3) .043(3) .055(3) .0025(18) .016(3) -.007(3)
C9 .0233(18) .039(2) .0339(18) .0047(16) .0027(15) -.0013(16)
C10 .0236(18) .0333(19) .032(3) .0011(15) .0059(16) .0018(17)
C11 .031(3) .037(3) .036(3) .0041(17) .0049(18) -.0011(18)
C12 .030(2) .042(3) .046(3) -.004(2) .0073(18) -.001(3)
C13 .038(3) .040(3) .048(3) -.0067(19) .011(3) -.0032(19)
C14 .041(3) .039(3) .044(3) -.001(2) .016(3) .0098(19)
C15 .032(2) .038(3) .035(3) -.0040(19) .0090(18) .005(2)
C16 .045(3) .053(3) .071(4) -.006(3) -.011(3) -.006(3)
C17 .042(3) .049(3) .033(3) .0067(19) .0003(17) .0057(18)
C18 .037(3) .046(3) .0222(18) .0092(19) .0034(17) -.0002(17)
C19 .040(3) .052(3) .0221(17) .0144(17) -.004(3) .001(3)
C20 .038(3) .041(3) .026(3) .0102(17) -.0024(19) -.0041(19)
C21 .051(3) .052(3) .032(3) .014(3) .0005(18) -.0074(19)
C22 .071(3) .040(3) .041(3) .008(3) -.001(3) -.010(2)
C23 .055(3) .038(3) .039(3) .0036(19) -.009(2) -.0007(17)
C24 .035(3) .053(3) .036(3) .005(3) -.0037(19) -.002(2)
C25 .041(3) .040(3) .038(3) .0057(19) -.008(3) -.0056(18)

loop_
_atom_type_symbol
_atom_type_scat_source
_atom_type_scat_dispersion_real
_atom_type_scat_dispersion_imag
C Int._Tables_Vol_IV_Tables_2.2B_and_2.3.1 .002 .002
H Int._Tables_Vol_IV_Tables_2.2B_and_2.3.1 0 0
N Int._Tables_Vol_IV_Tables_2.2B_and_2.3.1 .004 .003
O Int._Tables_Vol_IV_Tables_2.2B_and_2.3.1 .008 .006

loop_
_geom_angle_atom_site_label_1
_geom_angle_atom_site_label_2
_geom_angle_atom_site_label_3
_geom_angle_site_symmetry_1
_geom_angle_site_symmetry_2
_geom_angle_site_symmetry_3
_geom_angle
C1 N1 C15 . . . 113.6(3)
C1 N1 C17 . . . 113.7(3)
C15 N1 C17 . . . 116.4(3)
C7 N2 C9 . . . 114.1(3)
C7 N2 C18 . . . 115.5(3)
C9 N2 C18 . . . 114.3(3)
N1 C1 C2 . . . 116.1(3)
N1 C1 H011 . . . 107.7
N1 C1 H012 . . . 107.5
C2 C1 H011 . . . 107.7
C2 C1 H012 . . . 108.1
H011 C1 H012 . . . 109.6
C1 C2 C3 . . . 118.5(3)
C1 C2 C7 . . . 123.1(3)
C3 C2 C7 . . . 118.3(3)
C2 C3 C4 . . . 123.1(3)
C2 C3 H3 . . . 118.2
C4 C3 H3 . . . 118.7
C3 C4 C5 . . . 117.4(3)
C3 C4 C8 . . . 121.1(4)
C5 C4 C8 . . . 121.6(4)
C4 C5 C6 . . . 120.9(4)
C4 C5 H5 . . . 119.6
C6 C5 H5 . . . 119.5
C5 C6 C7 . . . 121.1(4)
C5 C6 H6 . . . 119.6
C7 C6 H6 . . . 119.4
N2 C7 C2 . . . 123.3(3)
N2 C7 C6 . . . 117.5(3)
C2 C7 C6 . . . 119.2(3)
C4 C8 H81 . . . 109.4
C4 C8 H82 . . . 109.3
C4 C8 H83 . . . 109.4
H81 C8 H82 . . . 109.5
H81 C8 H83 . . . 109.6
H82 C8 H83 . . . 109.7
N2 C9 C10 . . . 115.4(3)
N2 C9 H91 . . . 107.8
N2 C9 H92 . . . 107.7
C10 C9 H91 . . . 108.2
C10 C9 H92 . . . 108.3
H91 C9 H92 . . . 109.3
C9 C10 C11 . . . 118.0(3)
C9 C10 C15 . . . 123.3(3)
C11 C10 C15 . . . 118.7(3)
C10 C11 C12 . . . 122.5(4)
C10 C11 H11 . . . 119.1
C12 C11 H11 . . . 118.5
C11 C12 C13 . . . 118.1(4)
C11 C12 C16 . . . 120.6(4)
C13 C12 C16 . . . 121.3(4)
C12 C13 C14 . . . 120.2(4)
C12 C13 H13 . . . 120.2
C14 C13 H13 . . . 119.5
C13 C14 C15 . . . 121.9(4)
C13 C14 H14 . . . 119.0
C15 C14 H14 . . . 119.1
N1 C15 C10 . . . 123.5(3)
N1 C15 C14 . . . 117.9(4)
C10 C15 C14 . . . 118.5(4)
C12 C16 H161 . . . 109.6
C12 C16 H162 . . . 108.9
C12 C16 H163 . . . 109.4
H161 C16 H162 . . . 109.4
H161 C16 H163 . . . 110.1
H162 C16 H163 . . . 109.4
N1 C17 C18 . . . 112.2(3)
N1 C17 H171 . . . 108.3
N1 C17 H172 . . . 107.9
C18 C17 H171 . . . 109.5
C18 C17 H172 . . . 109.6
H171 C17 H172 . . . 109.3
N2 C18 C17 . . . 112.2(3)
N2 C18 C19 . . . 110.4(3)
N2 C18 H18 . . . 108.3
C17 C18 C19 . . . 112.8(3)
C17 C18 H18 . . . 106.0
C19 C18 H18 . . . 106.9
O1 C19 C18 . . . 119.2(3)
O1 C19 C20 . . . 120.5(4)
C18 C19 C20 . . . 120.3(4)
C19 C20 C21 . . . 118.7(4)
C19 C20 C25 . . . 123.1(4)
C21 C20 C25 . . . 118.2(4)
C20 C21 C22 . . . 121.1(4)
C20 C21 H21 . . . 118.9
C22 C21 H21 . . . 120.0
C21 C22 C23 . . . 120.2(4)
C21 C22 H22 . . . 120.0
C23 C22 H22 . . . 119.8
C22 C23 C24 . . . 119.5(4)
C22 C23 H23 . . . 119.9
C24 C23 H23 . . . 120.6
C23 C24 C25 . . . 120.4(4)
C23 C24 H24 . . . 120.0
C25 C24 H24 . . . 119.6
C20 C25 C24 . . . 120.6(4)
C20 C25 H25 . . . 119.4
C24 C25 H25 . . . 120.0

loop_
_geom_bond_atom_site_label_1
_geom_bond_atom_site_label_2
_geom_bond_site_symmetry_1
_geom_bond_site_symmetry_2
_geom_bond_distance
O1 C19 . . 1.231(5)
N1 C1 . . 1.463(5)
N1 C15 . . 1.439(5)
N1 C17 . . 1.462(5)
N2 C7 . . 1.443(4)
N2 C9 . . 1.474(5)
N2 C18 . . 1.457(5)
C1 C2 . . 1.530(5)
C1 H011 . . .981
C1 H012 . . .978
C2 C3 . . 1.391(5)
C2 C7 . . 1.405(5)
C3 C4 . . 1.396(6)
C3 H3 . . .983
C4 C5 . . 1.388(5)
C4 C8 . . 1.505(6)
C5 C6 . . 1.392(5)
C5 H5 . . .979
C6 C7 . . 1.391(5)
C6 H6 . . .982
C8 H81 . . .978
C8 H82 . . .978
C8 H83 . . .963
C9 C10 . . 1.519(5)
C9 H91 . . .982
C9 H92 . . .980
C10 C11 . . 1.401(5)
C10 C15 . . 1.404(5)
C11 C12 . . 1.392(5)
C11 H11 . . .981
C12 C13 . . 1.392(6)
C12 C16 . . 1.506(6)
C13 C14 . . 1.384(6)
C13 H13 . . .977
C14 C15 . . 1.397(5)
C14 H14 . . .976
C16 H161 . . .979
C16 H162 . . .976
C16 H163 . . .962
C17 C18 . . 1.536(5)
C17 H171 . . .979
C17 H172 . . .983
C18 C19 . . 1.524(5)
C18 H18 . . .986
C19 C20 . . 1.489(5)
C20 C21 . . 1.399(6)
C20 C25 . . 1.394(5)
C21 C22 . . 1.380(6)
C21 H21 . . .984
C22 C23 . . 1.389(6)
C22 H22 . . .979
C23 C24 . . 1.382(6)
C23 H23 . . .983
C24 C25 . . 1.395(6)
C24 H24 . . .984
C25 H25 . . .982

loop_
_geom_torsion_atom_site_label_1
_geom_torsion_atom_site_label_2
_geom_torsion_atom_site_label_3
_geom_torsion_atom_site_label_4
_geom_torsion_site_symmetry_1
_geom_torsion_site_symmetry_2
_geom_torsion_site_symmetry_3
_geom_torsion_site_symmetry_4
_geom_torsion
C15 N1 C1 C2 . . . . -53.9(4)
C17 N1 C1 C2 . . . . 82.4(4)
C1 N1 C15 C10 . . . . 97.1(4)
C1 N1 C15 C14 . . . . -81.7(4)
C17 N1 C15 C10 . . . . -37.9(5)
C17 N1 C15 C14 . . . . 143.3(4)
C1 N1 C17 C18 . . . . -48.4(4)
C15 N1 C17 C18 . . . . 86.6(4)
C9 N2 C7 C2 . . . . 97.6(4)
C9 N2 C7 C6 . . . . -82.8(4)
C18 N2 C7 C2 . . . . -37.8(5)
C18 N2 C7 C6 . . . . 141.8(3)
C7 N2 C9 C10 . . . . -52.2(4)
C18 N2 C9 C10 . . . . 83.8(4)
C7 N2 C18 C17 . . . . 87.8(4)
C7 N2 C18 C19 . . . . -145.5(3)
C9 N2 C18 C17 . . . . -47.6(4)
C9 N2 C18 C19 . . . . 79.1(4)
N1 C1 C2 C3 . . . . 150.3(4)
N1 C1 C2 C7 . . . . -26.9(5)
C1 C2 C3 C4 . . . . -176.5(4)
C7 C2 C3 C4 . . . . .9(6)
C1 C2 C7 N2 . . . . -5.3(5)
C1 C2 C7 C6 . . . . 175.1(4)
C3 C2 C7 N2 . . . . 177.4(3)
C3 C2 C7 C6 . . . . -2.2(5)
C2 C3 C4 C5 . . . . 1.0(6)
C2 C3 C4 C8 . . . . -179.6(4)
C3 C4 C5 C6 . . . . -1.5(5)
C8 C4 C5 C6 . . . . 179.1(4)
C4 C5 C6 C7 . . . . .1(6)
C5 C6 C7 N2 . . . . -177.9(3)
C5 C6 C7 C2 . . . . 1.7(5)
N2 C9 C10 C11 . . . . 148.0(3)
N2 C9 C10 C15 . . . . -30.1(5)
C9 C10 C11 C12 . . . . -176.6(4)
C15 C10 C11 C12 . . . . 1.6(6)
C9 C10 C15 N1 . . . . -2.7(5)
C9 C10 C15 C14 . . . . 176.2(4)
C11 C10 C15 N1 . . . . 179.2(4)
C11 C10 C15 C14 . . . . -1.9(5)
C10 C11 C12 C13 . . . . .1(6)
C10 C11 C12 C16 . . . . 178.7(4)
C11 C12 C13 C14 . . . . -1.5(6)
C16 C12 C13 C14 . . . . 179.9(4)
C12 C13 C14 C15 . . . . 1.1(6)
C13 C14 C15 N1 . . . . 179.5(4)
C13 C14 C15 C10 . . . . .6(6)
N1 C17 C18 N2 . . . . -41.3(4)
N1 C17 C18 C19 . . . . -166.7(3)
N2 C18 C19 O1 . . . . -120.9(4)
N2 C18 C19 C20 . . . . 60.6(5)
C17 C18 C19 O1 . . . . 5.4(5)
C17 C18 C19 C20 . . . . -173.0(4)
O1 C19 C20 C21 . . . . 1.9(6)
O1 C19 C20 C25 . . . . -176.9(4)
C18 C19 C20 C21 . . . . -179.7(4)
C18 C19 C20 C25 . . . . 1.5(6)
C19 C20 C21 C22 . . . . -178.8(4)
C25 C20 C21 C22 . . . . .1(6)
C19 C20 C25 C24 . . . . 178.1(4)
C21 C20 C25 C24 . . . . -.7(6)
C20 C21 C22 C23 . . . . 1.6(6)
C21 C22 C23 C24 . . . . -2.6(6)
C22 C23 C24 C25 . . . . 1.9(6)
C23 C24 C25 C20 . . . . -.2(6)
